data_4132489
loop_
_publ_author_name
'Zhang, Xin'
'Frey, Brandon L.'
'Chen, Yu-Sheng'
'Zhang, Jian'

_publ_section_title
;
 Topology-Guided Stepwise Insertion of Three Secondary Linkers in
 Zirconium Metal-Organic Frameworks.
;
_journal_issue 24
_journal_name_full 'Journal of the American Chemical Society'
_journal_page_first 7710
_journal_page_last 7715
_journal_paper_doi 10.1021/jacs.8b04277
_journal_volume 140
_journal_year 2018
_chemical_formula_moiety 'C55 H26 O16 Zr3'
_chemical_formula_sum 'C55 H28 O16 Zr3'
_chemical_formula_weight 1218.43
_space_group_IT_number 65
_space_group_name_Hall '-C 2 2'
_space_group_name_H-M_alt 'C m m m'
_symmetry_cell_setting orthorhombic
_symmetry_space_group_name_H-M 'C m m m'
_atom_sites_solution_hydrogens geom
_atom_sites_solution_primary direct
_atom_sites_solution_secondary difmap
_audit_creation_method SHELXL-97
_cell_angle_alpha 90.00
_cell_angle_beta 90.00
_cell_angle_gamma 90.00
_cell_formula_units_Z 4
_cell_length_a 23.1484(12)
_cell_length_b 33.0429(17)
_cell_length_c 20.6518(11)
_cell_measurement_reflns_used 3002
_cell_measurement_temperature 296(2)
_cell_measurement_theta_max 35.657
_cell_measurement_theta_min 4.276
_cell_volume 15796.4(14)
_computing_structure_refinement 'SHELXL-97 (Sheldrick, 1997)'
_computing_structure_solution 'SHELXS-97 (Sheldrick, 1990)'
_diffrn_ambient_temperature 296(2)
_diffrn_measured_fraction_theta_full 0.955
_diffrn_measured_fraction_theta_max 0.955
_diffrn_measurement_device_type 'Bruker APEX-II CCD'
_diffrn_measurement_method '\w and \f scans'
_diffrn_radiation_monochromator graphite
_diffrn_radiation_source Synchrotron
_diffrn_radiation_type Synchrotron
_diffrn_radiation_wavelength 0.41328
_diffrn_reflns_av_R_equivalents 0.0898
_diffrn_reflns_av_sigmaI/netI 0.0366
_diffrn_reflns_limit_h_max 24
_diffrn_reflns_limit_h_min -24
_diffrn_reflns_limit_k_max 34
_diffrn_reflns_limit_k_min -34
_diffrn_reflns_limit_l_max 20
_diffrn_reflns_limit_l_min -20
_diffrn_reflns_number 56122
_diffrn_reflns_theta_full 12.41
_diffrn_reflns_theta_max 12.41
_diffrn_reflns_theta_min 0.62
_exptl_absorpt_coefficient_mu 0.298
_exptl_absorpt_correction_type multi-scan
_exptl_crystal_colour 'light yellow'
_exptl_crystal_density_diffrn 0.512
_exptl_crystal_density_method 'not measured'
_exptl_crystal_description block
_exptl_crystal_F_000 2424
_exptl_crystal_size_max 0.5
_exptl_crystal_size_mid 0.3
_exptl_crystal_size_min 0.2
_refine_diff_density_max 1.551
_refine_diff_density_min -1.508
_refine_diff_density_rms 0.276
_refine_ls_extinction_coef 0.021(2)
_refine_ls_extinction_expression Fc^*^=kFc[1+0.001xFc^2^\l^3^/sin(2\q)]^-1/4^
_refine_ls_extinction_method SHELXL
_refine_ls_goodness_of_fit_ref 1.309
_refine_ls_hydrogen_treatment mixed
_refine_ls_matrix_type full
_refine_ls_number_parameters 195
_refine_ls_number_reflns 4831
_refine_ls_number_restraints 191
_refine_ls_restrained_S_all 1.293
_refine_ls_R_factor_all 0.1321
_refine_ls_R_factor_gt 0.0905
_refine_ls_shift/su_max 0.000
_refine_ls_shift/su_mean 0.000
_refine_ls_structure_factor_coef Fsqd
_refine_ls_weighting_details 'calc w=1/[\s^2^(Fo^2^)+(0.2000P)^2^+0.0000P] where P=(Fo^2^+2Fc^2^)/3'
_refine_ls_weighting_scheme calc
_refine_ls_wR_factor_gt 0.2611
_refine_ls_wR_factor_ref 0.3141
_reflns_number_gt 3575
_reflns_number_total 4831
_reflns_threshold_expression >2sigma(I)
_cod_data_source_file ja8b04277_si_005.cif
_cod_data_source_block NPF-300-1
_cod_database_code 4132489

loop_
_symmetry_equiv_pos_as_xyz
'x, y, z'
'-x, -y, z'
'-x, y, -z'
'x, -y, -z'
'x+1/2, y+1/2, z'
'-x+1/2, -y+1/2, z'
'-x+1/2, y+1/2, -z'
'x+1/2, -y+1/2, -z'
'-x, -y, -z'
'x, y, -z'
'x, -y, z'
'-x, y, z'
'-x+1/2, -y+1/2, -z'
'x+1/2, y+1/2, -z'
'x+1/2, -y+1/2, z'
'-x+1/2, y+1/2, z'

loop_
_atom_site_label
_atom_site_type_symbol
_atom_site_fract_x
_atom_site_fract_y
_atom_site_fract_z
_atom_site_U_iso_or_equiv
_atom_site_adp_type
_atom_site_occupancy
_atom_site_symmetry_multiplicity
_atom_site_calc_flag
_atom_site_refinement_flags
Zr1 Zr 0.42416(3) 0.5000 0.41536(5) 0.0478(5) Uani 1 2 d S
Zr2 Zr 0.5000 0.57440(3) 0.5000 0.0460(6) Uani 1 4 d S
O1 O 0.5000 0.5363(2) 0.4146(5) 0.077(3) Uani 1 2 d S
O2 O 0.4261(4) 0.5370(3) 0.5000 0.094(3) Uani 1 2 d S
O3 O 0.5581(3) 0.60761(16) 0.5658(3) 0.0682(16) Uani 1 1 d U
O4 O 0.6084(2) 0.55977(17) 0.6189(3) 0.0731(17) Uani 1 1 d U
O5 O 0.3324(3) 0.5000 0.4439(5) 0.081(3) Uani 1 2 d SU
O6 O 0.4356(5) 0.5000 0.3091(5) 0.096(3) Uani 1 2 d S
C1 C 0.5958(4) 0.5962(3) 0.6049(5) 0.071(2) Uani 1 1 d U
C2 C 0.6289(4) 0.6273(3) 0.6417(5) 0.086(3) Uani 1 1 d U
C3 C 0.6616(6) 0.6182(3) 0.6934(5) 0.114(4) Uani 1 1 d U
H3 H 0.6627 0.5915 0.7078 0.136 Uiso 1 1 calc R
C4 C 0.6931(7) 0.6464(4) 0.7253(6) 0.142(5) Uani 1 1 d U
H4 H 0.7178 0.6392 0.7589 0.171 Uiso 1 1 calc R
C5 C 0.6872(6) 0.6881(4) 0.7056(5) 0.127(4) Uani 1 1 d U
C6 C 0.6536(6) 0.6978(3) 0.6533(5) 0.118(4) Uani 1 1 d U
H6 H 0.6501 0.7246 0.6402 0.141 Uiso 1 1 calc R
C7 C 0.6253(5) 0.6680(3) 0.6204(6) 0.110(4) Uani 1 1 d U
H7 H 0.6035 0.6745 0.5840 0.132 Uiso 1 1 calc R
C8 C 0.7197(7) 0.7209(4) 0.7427(6) 0.148(5) Uani 1 1 d U
C9 C 0.7500 0.7500 0.7100(8) 0.142(8) Uani 1 2 d SU
H9 H 0.7500 0.7500 0.6649 0.171 Uiso 1 2 calc SR
C10 C 0.7228(8) 0.7202(5) 0.8071(7) 0.199(8) Uani 1 1 d U
H10 H 0.7059 0.6988 0.8294 0.238 Uiso 1 1 calc R
C11 C 0.7500 0.7500 0.8415(9) 0.212(10) Uani 1 2 d SU
C12 C 0.7500 0.7500 0.9097(11) 0.250(12) Uani 1 2 d SU
C13 C 0.7500 0.7500 0.9670(10) 0.264(14) Uani 1 2 d SU
C14 C 0.3089(7) 0.5000 0.5000 0.086(5) Uani 1 4 d SU
C15 C 0.2427(8) 0.5000 0.5000 0.112(7) Uani 1 4 d SU
C16 C 0.2135(6) 0.5000 0.4424(11) 0.156(7) Uani 1 2 d SU
H16 H 0.2336 0.5000 0.4034 0.187 Uiso 1 2 calc SR
C17 C 0.1549(7) 0.5000 0.4427(13) 0.179(8) Uani 1 2 d SU
H17 H 0.1347 0.5000 0.4038 0.215 Uiso 1 2 calc SR
C18 C 0.1255(9) 0.5000 0.5000 0.187(10) Uani 1 4 d SDU
C19 C 0.0598(9) 0.5000 0.5000 0.191(12) Uani 1 4 d SDU
C20 C 0.0265(8) 0.4670(7) 0.5000 0.241(14) Uani 1 2 d SDU
C21 C 0.044(3) 0.4234(8) 0.5000 0.33(3) Uani 0.50 2 d SPDU
H21A H 0.0103 0.4064 0.5000 0.493 Uiso 0.50 2 d SPR
H21B H 0.0667 0.4179 0.4621 0.493 Uiso 0.25 1 d PR

loop_
_atom_site_aniso_label
_atom_site_aniso_U_11
_atom_site_aniso_U_22
_atom_site_aniso_U_33
_atom_site_aniso_U_23
_atom_site_aniso_U_13
_atom_site_aniso_U_12
Zr1 0.0256(7) 0.0405(7) 0.0772(9) 0.000 -0.0068(4) 0.000
Zr2 0.0381(8) 0.0284(8) 0.0716(11) 0.000 0.000 0.000
O1 0.028(4) 0.043(4) 0.161(9) -0.037(5) 0.000 0.000
O2 0.113(8) 0.087(7) 0.081(7) 0.000 0.000 -0.065(6)
O3 0.074(4) 0.046(3) 0.084(5) 0.001(3) -0.011(3) -0.020(3)
O4 0.058(3) 0.060(3) 0.101(5) 0.000(3) -0.016(3) -0.018(3)
O5 0.034(4) 0.103(7) 0.105(8) 0.000 0.001(4) 0.000
O6 0.142(9) 0.052(5) 0.094(8) 0.000 -0.002(6) 0.000
C1 0.075(6) 0.056(5) 0.082(6) 0.001(4) -0.008(4) -0.035(4)
C2 0.103(7) 0.074(5) 0.081(7) 0.006(4) -0.003(4) -0.058(5)
C3 0.162(10) 0.101(7) 0.079(8) 0.016(5) -0.030(6) -0.084(7)
C4 0.208(13) 0.125(7) 0.094(9) 0.026(6) -0.041(7) -0.119(8)
C5 0.202(11) 0.114(6) 0.067(7) 0.009(5) -0.002(6) -0.112(8)
C6 0.197(12) 0.082(6) 0.074(7) -0.002(5) 0.000(6) -0.087(7)
C7 0.158(10) 0.072(5) 0.100(8) 0.004(5) -0.018(6) -0.071(6)
C8 0.248(14) 0.130(8) 0.064(6) 0.008(6) -0.007(7) -0.131(9)
C9 0.228(19) 0.116(12) 0.082(10) 0.000 0.000 -0.120(12)
C10 0.349(19) 0.182(12) 0.065(6) 0.000(7) 0.002(10) -0.190(13)
C11 0.37(2) 0.204(17) 0.061(7) 0.000 0.000 -0.212(17)
C12 0.46(3) 0.226(19) 0.067(7) 0.000 0.000 -0.24(2)
C13 0.50(4) 0.23(2) 0.063(8) 0.000 0.000 -0.24(2)
C14 0.033(7) 0.111(13) 0.115(12) 0.000 0.000 0.000
C15 0.029(7) 0.159(17) 0.148(15) 0.000 0.000 0.000
C16 0.030(6) 0.260(19) 0.177(15) 0.000 -0.021(6) 0.000
C17 0.034(6) 0.30(2) 0.208(18) 0.000 -0.018(7) 0.000
C18 0.037(8) 0.30(3) 0.23(2) 0.000 0.000 0.000
C19 0.030(9) 0.25(2) 0.29(3) 0.000 0.000 0.000
C20 0.064(11) 0.24(2) 0.42(4) 0.000 0.000 -0.005(11)
C21 0.18(5) 0.24(2) 0.56(8) 0.000 0.000 0.02(3)

loop_
_atom_type_symbol
_atom_type_description
_atom_type_scat_dispersion_real
_atom_type_scat_dispersion_imag
_atom_type_scat_source
C C 0.0015 0.0009 'International Tables Vol C Tables 4.2.6.8 and 6.1.1.4'
H H 0.0000 0.0000 'International Tables Vol C Tables 4.2.6.8 and 6.1.1.4'
O O 0.0056 0.0036 'International Tables Vol C Tables 4.2.6.8 and 6.1.1.4'
Zr Zr -0.5364 2.6141 'International Tables Vol C Tables 4.2.6.8 and 6.1.1.4'

loop_
_geom_angle_atom_site_label_1
_geom_angle_atom_site_label_2
_geom_angle_atom_site_label_3
_geom_angle
_geom_angle_site_symmetry_1
_geom_angle_site_symmetry_3
O1 Zr1 O1 68.7(3) 2_665 .
O1 Zr1 O2 70.5(3) 2_665 11_565
O1 Zr1 O2 108.2(4) . 11_565
O1 Zr1 O2 108.2(4) 2_665 .
O1 Zr1 O2 70.5(3) . .
O2 Zr1 O2 70.0(4) 11_565 .
O1 Zr1 O5 142.93(19) 2_665 .
O1 Zr1 O5 142.93(19) . .
O2 Zr1 O5 78.6(3) 11_565 .
O2 Zr1 O5 78.6(3) . .
O1 Zr1 O6 83.9(4) 2_665 .
O1 Zr1 O6 83.9(4) . .
O2 Zr1 O6 144.1(2) 11_565 .
O2 Zr1 O6 144.1(2) . .
O5 Zr1 O6 112.4(4) . .
O1 Zr1 O4 77.1(2) 2_665 9_666
O1 Zr1 O4 140.9(2) . 9_666
O2 Zr1 O4 76.0(3) 11_565 9_666
O2 Zr1 O4 140.8(3) . 9_666
O5 Zr1 O4 76.06(19) . 9_666
O6 Zr1 O4 74.1(2) . 9_666
O1 Zr1 O4 140.9(2) 2_665 3_656
O1 Zr1 O4 77.1(2) . 3_656
O2 Zr1 O4 140.8(3) 11_565 3_656
O2 Zr1 O4 76.0(3) . 3_656
O5 Zr1 O4 76.06(19) . 3_656
O6 Zr1 O4 74.1(2) . 3_656
O4 Zr1 O4 124.8(3) 9_666 3_656
O1 Zr1 Zr2 36.0(2) 2_665 9_666
O1 Zr1 Zr2 89.2(2) . 9_666
O2 Zr1 Zr2 34.4(2) 11_565 9_666
O2 Zr1 Zr2 89.0(3) . 9_666
O5 Zr1 Zr2 110.55(17) . 9_666
O6 Zr1 Zr2 115.89(18) . 9_666
O4 Zr1 Zr2 72.82(15) 9_666 9_666
O4 Zr1 Zr2 162.36(16) 3_656 9_666
O1 Zr1 Zr2 89.2(2) 2_665 .
O1 Zr1 Zr2 36.0(2) . .
O2 Zr1 Zr2 89.0(3) 11_565 .
O2 Zr1 Zr2 34.4(2) . .
O5 Zr1 Zr2 110.55(17) . .
O6 Zr1 Zr2 115.89(18) . .
O4 Zr1 Zr2 162.36(16) 9_666 .
O4 Zr1 Zr2 72.82(15) 3_656 .
Zr2 Zr1 Zr2 89.56(3) 9_666 .
O1 Zr1 Zr1 90.4(3) 2_665 10_556
O1 Zr1 Zr1 90.4(3) . 10_556
O2 Zr1 Zr1 35.0(2) 11_565 10_556
O2 Zr1 Zr1 35.0(2) . 10_556
O5 Zr1 Zr1 74.5(3) . 10_556
O6 Zr1 Zr1 173.1(3) . 10_556
O4 Zr1 Zr1 108.49(17) 9_666 10_556
O4 Zr1 Zr1 108.48(17) 3_656 10_556
Zr2 Zr1 Zr1 59.946(16) 9_666 10_556
Zr2 Zr1 Zr1 59.946(16) . 10_556
O1 Zr1 Zr1 34.33(17) 2_665 2_665
O1 Zr1 Zr1 34.33(17) . 2_665
O2 Zr1 Zr1 88.8(3) 11_565 2_665
O2 Zr1 Zr1 88.8(3) . 2_665
O5 Zr1 Zr1 164.5(3) . 2_665
O6 Zr1 Zr1 83.1(3) . 2_665
O4 Zr1 Zr1 109.75(15) 9_666 2_665
O4 Zr1 Zr1 109.75(15) 3_656 2_665
Zr2 Zr1 Zr1 59.800(14) 9_666 2_665
Zr2 Zr1 Zr1 59.800(14) . 2_665
Zr1 Zr1 Zr1 90.0 10_556 2_665
O2 Zr2 O2 108.3(6) 3_656 .
O2 Zr2 O1 70.12(19) 3_656 10_556
O2 Zr2 O1 70.12(19) . 10_556
O2 Zr2 O1 70.12(19) 3_656 .
O2 Zr2 O1 70.12(19) . .
O1 Zr2 O1 109.0(5) 10_556 .
O2 Zr2 O3 78.3(3) 3_656 .
O2 Zr2 O3 141.83(17) . .
O1 Zr2 O3 77.7(3) 10_556 .
O1 Zr2 O3 142.25(18) . .
O2 Zr2 O3 78.3(3) 3_656 10_556
O2 Zr2 O3 141.83(17) . 10_556
O1 Zr2 O3 142.25(18) 10_556 10_556
O1 Zr2 O3 77.7(3) . 10_556
O3 Zr2 O3 76.1(3) . 10_556
O2 Zr2 O3 141.83(17) 3_656 12_655
O2 Zr2 O3 78.3(3) . 12_655
O1 Zr2 O3 77.7(3) 10_556 12_655
O1 Zr2 O3 142.25(18) . 12_655
O3 Zr2 O3 75.2(3) . 12_655
O3 Zr2 O3 120.3(3) 10_556 12_655
O2 Zr2 O3 141.83(17) 3_656 3_656
O2 Zr2 O3 78.3(3) . 3_656
O1 Zr2 O3 142.25(18) 10_556 3_656
O1 Zr2 O3 77.7(3) . 3_656
O3 Zr2 O3 120.3(3) . 3_656
O3 Zr2 O3 75.2(3) 10_556 3_656
O3 Zr2 O3 76.1(3) 12_655 3_656
O2 Zr2 Zr1 89.7(3) 3_656 .
O2 Zr2 Zr1 34.90(15) . .
O1 Zr2 Zr1 89.9(2) 10_556 .
O1 Zr2 Zr1 35.23(12) . .
O3 Zr2 Zr1 165.06(15) . .
O3 Zr2 Zr1 110.43(16) 10_556 .
O3 Zr2 Zr1 110.62(17) 12_655 .
O3 Zr2 Zr1 74.63(15) 3_656 .
O2 Zr2 Zr1 34.90(15) 3_656 9_666
O2 Zr2 Zr1 89.7(3) . 9_666
O1 Zr2 Zr1 35.23(12) 10_556 9_666
O1 Zr2 Zr1 89.9(2) . 9_666
O3 Zr2 Zr1 74.63(15) . 9_666
O3 Zr2 Zr1 110.62(17) 10_556 9_666
O3 Zr2 Zr1 110.43(16) 12_655 9_666
O3 Zr2 Zr1 165.06(15) 3_656 9_666
Zr1 Zr2 Zr1 90.44(3) . 9_666
O2 Zr2 Zr1 34.90(15) 3_656 2_665
O2 Zr2 Zr1 89.7(3) . 2_665
O1 Zr2 Zr1 89.9(2) 10_556 2_665
O1 Zr2 Zr1 35.23(12) . 2_665
O3 Zr2 Zr1 110.62(17) . 2_665
O3 Zr2 Zr1 74.63(15) 10_556 2_665
O3 Zr2 Zr1 165.06(15) 12_655 2_665
O3 Zr2 Zr1 110.43(16) 3_656 2_665
Zr1 Zr2 Zr1 60.40(3) . 2_665
Zr1 Zr2 Zr1 60.11(3) 9_666 2_665
O2 Zr2 Zr1 89.7(3) 3_656 10_556
O2 Zr2 Zr1 34.90(15) . 10_556
O1 Zr2 Zr1 35.23(12) 10_556 10_556
O1 Zr2 Zr1 89.9(2) . 10_556
O3 Zr2 Zr1 110.43(16) . 10_556
O3 Zr2 Zr1 165.06(15) 10_556 10_556
O3 Zr2 Zr1 74.63(15) 12_655 10_556
O3 Zr2 Zr1 110.62(17) 3_656 10_556
Zr1 Zr2 Zr1 60.11(3) . 10_556
Zr1 Zr2 Zr1 60.40(3) 9_666 10_556
Zr1 Zr2 Zr1 90.44(3) 2_665 10_556
Zr1 O1 Zr1 111.3(3) 2_665 .
Zr1 O1 Zr2 108.7(3) 2_665 .
Zr1 O1 Zr2 108.7(3) . .
Zr2 O2 Zr1 110.7(3) . 10_556
Zr2 O2 Zr1 110.7(3) . .
Zr1 O2 Zr1 110.0(4) 10_556 .
C1 O3 Zr2 132.4(5) . .
C1 O4 Zr1 133.6(6) . 9_666
C14 O5 Zr1 130.7(10) . .
O3 C1 O4 126.4(7) . .
O3 C1 C2 118.6(8) . .
O4 C1 C2 114.9(9) . .
C3 C2 C7 119.6(9) . .
C3 C2 C1 122.5(9) . .
C7 C2 C1 117.9(10) . .
C2 C3 C4 122.2(11) . .
C2 C3 H3 118.9 . .
C4 C3 H3 118.9 . .
C3 C4 C5 118.1(12) . .
C3 C4 H4 121.0 . .
C5 C4 H4 121.0 . .
C6 C5 C4 119.8(9) . .
C6 C5 C8 120.8(11) . .
C4 C5 C8 119.4(12) . .
C7 C6 C5 120.0(11) . .
C7 C6 H6 120.0 . .
C5 C6 H6 120.0 . .
C6 C7 C2 120.1(11) . .
C6 C7 H7 120.0 . .
C2 C7 H7 120.0 . .
C10 C8 C9 118.5(12) . .
C10 C8 C5 121.1(10) . .
C9 C8 C5 120.2(12) . .
C8 C9 C8 120.8(17) 6_665 .
C8 C9 H9 119.6 6_665 .
C8 C9 H9 119.6 . .
C8 C10 C11 122.1(13) . .
C8 C10 H10 118.9 . .
C11 C10 H10 118.9 . .
C10 C11 C10 117.4(19) . 6_665
C10 C11 C12 121.3(10) . .
C10 C11 C12 121.3(10) 6_665 .
C13 C12 C11 180.000(15) . .
C12 C13 C13 180.000(19) . 13_667
O5 C14 O5 129.6(16) 10_556 .
O5 C14 C15 115.2(8) 10_556 .
O5 C14 C15 115.2(8) . .
C16 C15 C16 121(2) . 10_556
C16 C15 C14 119.6(11) . .
C16 C15 C14 119.6(11) 10_556 .
C17 C16 C15 119(2) . .
C17 C16 H16 120.3 . .
C15 C16 H16 120.3 . .
C18 C17 C16 120(2) . .
C18 C17 H17 119.9 . .
C16 C17 H17 119.9 . .
C17 C18 C17 120(2) 10_556 .
C17 C18 C19 119.9(12) 10_556 .
C17 C18 C19 119.9(12) . .
C20 C19 C20 109(2) . 11_565
C20 C19 C18 125.3(12) . .
C20 C19 C18 125.3(12) 11_565 .
C20 C20 C19 125.3(12) 3_556 .
C20 C20 C21 106(2) 3_556 .
C19 C20 C21 129(3) . .
C20 C21 H21A 109.9 . .
C20 C21 H21B 109.2 . .
H21A C21 H21B 109.5 . .

loop_
_geom_bond_atom_site_label_1
_geom_bond_atom_site_label_2
_geom_bond_distance
_geom_bond_site_symmetry_2
Zr1 O1 2.126(4) 2_665
Zr1 O1 2.126(4) .
Zr1 O2 2.134(6) 11_565
Zr1 O2 2.134(6) .
Zr1 O5 2.204(8) .
Zr1 O6 2.210(11) .
Zr1 O4 2.229(6) 9_666
Zr1 O4 2.229(6) 3_656
Zr1 Zr2 3.4901(10) 9_666
Zr1 Zr2 3.4901(10) .
Zr1 Zr1 3.496(2) 10_556
Zr1 Zr1 3.5112(16) 2_665
Zr2 O2 2.110(8) 3_656
Zr2 O2 2.110(8) .
Zr2 O1 2.168(8) 10_556
Zr2 O1 2.168(8) .
Zr2 O3 2.205(6) .
Zr2 O3 2.205(6) 10_556
Zr2 O3 2.205(6) 12_655
Zr2 O3 2.205(6) 3_656
Zr2 Zr1 3.4901(10) 9_666
Zr2 Zr1 3.4901(10) 2_665
Zr2 Zr1 3.4901(10) 10_556
O1 Zr1 2.126(4) 2_665
O2 Zr1 2.134(6) 10_556
O3 C1 1.248(11) .
O4 C1 1.270(10) .
O4 Zr1 2.229(6) 9_666
O5 C14 1.281(11) .
C1 C2 1.491(12) .
C2 C3 1.344(14) .
C2 C7 1.417(14) .
C3 C4 1.356(14) .
C3 H3 0.9300 .
C4 C5 1.443(17) .
C4 H4 0.9300 .
C5 C6 1.370(17) .
C5 C8 1.524(15) .
C6 C7 1.362(13) .
C6 H6 0.9300 .
C7 H7 0.9300 .
C8 C10 1.331(16) .
C8 C9 1.369(14) .
C9 C8 1.369(14) 6_665
C9 H9 0.9300 .
C10 C11 1.367(16) .
C10 H10 0.9300 .
C11 C10 1.367(16) 6_665
C11 C12 1.41(3) .
C12 C13 1.18(2) .
C13 C13 1.36(4) 13_667
C14 O5 1.281(11) 10_556
C14 C15 1.53(2) .
C15 C16 1.37(2) .
C15 C16 1.37(2) 10_556
C16 C17 1.36(2) .
C16 H16 0.9300 .
C17 C18 1.36(2) .
C17 H17 0.9300 .
C18 C17 1.36(2) 10_556
C18 C19 1.520(17) .
C19 C20 1.335(16) .
C19 C20 1.335(16) 11_565
C20 C20 1.23(4) 3_556
C20 C21 1.499(18) .
C21 H21A 0.9600 .
C21 H21B 0.9599 .

loop_
_geom_torsion_atom_site_label_1
_geom_torsion_atom_site_label_2
_geom_torsion_atom_site_label_3
_geom_torsion_atom_site_label_4
_geom_torsion
_geom_torsion_site_symmetry_1
_geom_torsion_site_symmetry_4
O1 Zr1 Zr2 O2 -1.1(3) 2_665 3_656
O1 Zr1 Zr2 O2 -54.3(4) . 3_656
O2 Zr1 Zr2 O2 69.3(3) 11_565 3_656
O2 Zr1 Zr2 O2 123.8(6) . 3_656
O5 Zr1 Zr2 O2 146.7(3) . 3_656
O6 Zr1 Zr2 O2 -83.9(3) . 3_656
O4 Zr1 Zr2 O2 37.5(6) 9_666 3_656
O4 Zr1 Zr2 O2 -145.9(2) 3_656 3_656
Zr2 Zr1 Zr2 O2 34.89(16) 9_666 3_656
Zr1 Zr1 Zr2 O2 89.85(16) 10_556 3_656
Zr1 Zr1 Zr2 O2 -19.83(16) 2_665 3_656
O1 Zr1 Zr2 O2 -125.0(5) 2_665 .
O1 Zr1 Zr2 O2 -178.1(6) . .
O2 Zr1 Zr2 O2 -54.5(5) 11_565 .
O5 Zr1 Zr2 O2 22.9(5) . .
O6 Zr1 Zr2 O2 152.3(5) . .
O4 Zr1 Zr2 O2 -86.3(8) 9_666 .
O4 Zr1 Zr2 O2 90.3(5) 3_656 .
Zr2 Zr1 Zr2 O2 -88.9(5) 9_666 .
Zr1 Zr1 Zr2 O2 -34.0(5) 10_556 .
Zr1 Zr1 Zr2 O2 -143.6(5) 2_665 .
O1 Zr1 Zr2 O1 -71.3(3) 2_665 10_556
O1 Zr1 Zr2 O1 -124.4(5) . 10_556
O2 Zr1 Zr2 O1 -0.8(2) 11_565 10_556
O2 Zr1 Zr2 O1 53.7(5) . 10_556
O5 Zr1 Zr2 O1 76.6(2) . 10_556
O6 Zr1 Zr2 O1 -154.0(3) . 10_556
O4 Zr1 Zr2 O1 -32.6(6) 9_666 10_556
O4 Zr1 Zr2 O1 144.0(2) 3_656 10_556
Zr2 Zr1 Zr2 O1 -35.23(13) 9_666 10_556
Zr1 Zr1 Zr2 O1 19.73(13) 10_556 10_556
Zr1 Zr1 Zr2 O1 -89.95(13) 2_665 10_556
O1 Zr1 Zr2 O1 53.2(3) 2_665 .
O2 Zr1 Zr2 O1 123.7(4) 11_565 .
O2 Zr1 Zr2 O1 178.1(6) . .
O5 Zr1 Zr2 O1 -158.9(4) . .
O6 Zr1 Zr2 O1 -29.6(5) . .
O4 Zr1 Zr2 O1 91.8(7) 9_666 .
O4 Zr1 Zr2 O1 -91.6(4) 3_656 .
Zr2 Zr1 Zr2 O1 89.2(4) 9_666 .
Zr1 Zr1 Zr2 O1 144.2(4) 10_556 .
Zr1 Zr1 Zr2 O1 34.5(4) 2_665 .
O1 Zr1 Zr2 O3 -37.4(7) 2_665 .
O1 Zr1 Zr2 O3 -90.6(8) . .
O2 Zr1 Zr2 O3 33.1(7) 11_565 .
O2 Zr1 Zr2 O3 87.6(8) . .
O5 Zr1 Zr2 O3 110.5(7) . .
O6 Zr1 Zr2 O3 -120.1(7) . .
O4 Zr1 Zr2 O3 1.3(9) 9_666 .
O4 Zr1 Zr2 O3 177.8(7) 3_656 .
Zr2 Zr1 Zr2 O3 -1.3(7) 9_666 .
Zr1 Zr1 Zr2 O3 53.6(7) 10_556 .
Zr1 Zr1 Zr2 O3 -56.1(7) 2_665 .
O1 Zr1 Zr2 O3 76.2(3) 2_665 10_556
O1 Zr1 Zr2 O3 23.0(4) . 10_556
O2 Zr1 Zr2 O3 146.7(3) 11_565 10_556
O2 Zr1 Zr2 O3 -158.8(5) . 10_556
O5 Zr1 Zr2 O3 -135.9(3) . 10_556
O6 Zr1 Zr2 O3 -6.5(3) . 10_556
O4 Zr1 Zr2 O3 114.8(6) 9_666 10_556
O4 Zr1 Zr2 O3 -68.6(2) 3_656 10_556
Zr2 Zr1 Zr2 O3 112.25(18) 9_666 10_556
Zr1 Zr1 Zr2 O3 167.21(18) 10_556 10_556
Zr1 Zr1 Zr2 O3 57.53(18) 2_665 10_556
O1 Zr1 Zr2 O3 -148.1(3) 2_665 12_655
O1 Zr1 Zr2 O3 158.7(4) . 12_655
O2 Zr1 Zr2 O3 -77.6(3) 11_565 12_655
O2 Zr1 Zr2 O3 -23.2(5) . 12_655
O5 Zr1 Zr2 O3 -0.2(3) . 12_655
O6 Zr1 Zr2 O3 129.1(3) . 12_655
O4 Zr1 Zr2 O3 -109.5(6) 9_666 12_655
O4 Zr1 Zr2 O3 67.1(2) 3_656 12_655
Zr2 Zr1 Zr2 O3 -112.07(17) 9_666 12_655
Zr1 Zr1 Zr2 O3 -57.12(17) 10_556 12_655
Zr1 Zr1 Zr2 O3 -166.79(17) 2_665 12_655
O1 Zr1 Zr2 O3 143.6(3) 2_665 3_656
O1 Zr1 Zr2 O3 90.4(4) . 3_656
O2 Zr1 Zr2 O3 -145.9(3) 11_565 3_656
O2 Zr1 Zr2 O3 -91.4(5) . 3_656
O5 Zr1 Zr2 O3 -68.5(3) . 3_656
O6 Zr1 Zr2 O3 60.8(3) . 3_656
O4 Zr1 Zr2 O3 -177.8(6) 9_666 3_656
O4 Zr1 Zr2 O3 -1.2(2) 3_656 3_656
Zr2 Zr1 Zr2 O3 179.64(18) 9_666 3_656
Zr1 Zr1 Zr2 O3 -125.40(18) 10_556 3_656
Zr1 Zr1 Zr2 O3 124.92(18) 2_665 3_656
O1 Zr1 Zr2 Zr1 -36.0(2) 2_665 9_666
O1 Zr1 Zr2 Zr1 -89.2(4) . 9_666
O2 Zr1 Zr2 Zr1 34.4(2) 11_565 9_666
O2 Zr1 Zr2 Zr1 88.9(5) . 9_666
O5 Zr1 Zr2 Zr1 111.8(2) . 9_666
O6 Zr1 Zr2 Zr1 -118.8(3) . 9_666
O4 Zr1 Zr2 Zr1 2.6(6) 9_666 9_666
O4 Zr1 Zr2 Zr1 179.18(18) 3_656 9_666
Zr2 Zr1 Zr2 Zr1 0.0 9_666 9_666
Zr1 Zr1 Zr2 Zr1 54.96(2) 10_556 9_666
Zr1 Zr1 Zr2 Zr1 -54.72(2) 2_665 9_666
O1 Zr1 Zr2 Zr1 18.7(2) 2_665 2_665
O1 Zr1 Zr2 Zr1 -34.5(4) . 2_665
O2 Zr1 Zr2 Zr1 89.2(2) 11_565 2_665
O2 Zr1 Zr2 Zr1 143.6(5) . 2_665
O5 Zr1 Zr2 Zr1 166.6(2) . 2_665
O6 Zr1 Zr2 Zr1 -64.1(3) . 2_665
O4 Zr1 Zr2 Zr1 57.3(6) 9_666 2_665
O4 Zr1 Zr2 Zr1 -126.10(17) 3_656 2_665
Zr2 Zr1 Zr2 Zr1 54.72(2) 9_666 2_665
Zr1 Zr1 Zr2 Zr1 109.679(15) 10_556 2_665
O1 Zr1 Zr2 Zr1 -91.0(2) 2_665 10_556
O1 Zr1 Zr2 Zr1 -144.2(4) . 10_556
O2 Zr1 Zr2 Zr1 -20.5(2) 11_565 10_556
O2 Zr1 Zr2 Zr1 34.0(5) . 10_556
O5 Zr1 Zr2 Zr1 56.9(2) . 10_556
O6 Zr1 Zr2 Zr1 -173.8(2) . 10_556
O4 Zr1 Zr2 Zr1 -52.4(6) 9_666 10_556
O4 Zr1 Zr2 Zr1 124.22(18) 3_656 10_556
Zr2 Zr1 Zr2 Zr1 -54.96(2) 9_666 10_556
Zr1 Zr1 Zr2 Zr1 -109.679(15) 2_665 10_556
O1 Zr1 O1 Zr1 -1.0(6) 2_665 2_665
O2 Zr1 O1 Zr1 58.6(5) 11_565 2_665
O2 Zr1 O1 Zr1 118.7(5) . 2_665
O5 Zr1 O1 Zr1 153.7(4) . 2_665
O6 Zr1 O1 Zr1 -86.7(4) . 2_665
O4 Zr1 O1 Zr1 -31.5(7) 9_666 2_665
O4 Zr1 O1 Zr1 -161.8(5) 3_656 2_665
Zr2 Zr1 O1 Zr1 29.4(4) 9_666 2_665
Zr2 Zr1 O1 Zr1 119.8(6) . 2_665
Zr1 Zr1 O1 Zr1 89.3(4) 10_556 2_665
O1 Zr1 O1 Zr2 -120.7(2) 2_665 .
O2 Zr1 O1 Zr2 -61.2(4) 11_565 .
O2 Zr1 O1 Zr2 -1.1(3) . .
O5 Zr1 O1 Zr2 33.9(8) . .
O6 Zr1 O1 Zr2 153.5(4) . .
O4 Zr1 O1 Zr2 -151.3(3) 9_666 .
O4 Zr1 O1 Zr2 78.4(3) 3_656 .
Zr2 Zr1 O1 Zr2 -90.4(3) 9_666 .
Zr1 Zr1 O1 Zr2 -30.4(3) 10_556 .
Zr1 Zr1 O1 Zr2 -119.8(6) 2_665 .
O2 Zr2 O1 Zr1 -1.1(3) 3_656 2_665
O2 Zr2 O1 Zr1 -120.3(5) . 2_665
O1 Zr2 O1 Zr1 -60.7(3) 10_556 2_665
O3 Zr2 O1 Zr1 33.7(7) . 2_665
O3 Zr2 O1 Zr1 80.6(3) 10_556 2_665
O3 Zr2 O1 Zr1 -155.1(2) 12_655 2_665
O3 Zr2 O1 Zr1 158.0(4) 3_656 2_665
Zr1 Zr2 O1 Zr1 -121.4(6) . 2_665
Zr1 Zr2 O1 Zr1 -30.5(3) 9_666 2_665
Zr1 Zr2 O1 Zr1 -90.9(3) 10_556 2_665
O2 Zr2 O1 Zr1 120.3(5) 3_656 .
O2 Zr2 O1 Zr1 1.1(3) . .
O1 Zr2 O1 Zr1 60.7(3) 10_556 .
O3 Zr2 O1 Zr1 155.1(2) . .
O3 Zr2 O1 Zr1 -158.0(4) 10_556 .
O3 Zr2 O1 Zr1 -33.7(7) 12_655 .
O3 Zr2 O1 Zr1 -80.6(3) 3_656 .
Zr1 Zr2 O1 Zr1 90.9(3) 9_666 .
Zr1 Zr2 O1 Zr1 121.4(6) 2_665 .
Zr1 Zr2 O1 Zr1 30.5(3) 10_556 .
O2 Zr2 O2 Zr1 61.1(4) 3_656 10_556
O1 Zr2 O2 Zr1 1.1(4) 10_556 10_556
O1 Zr2 O2 Zr1 121.0(6) . 10_556
O3 Zr2 O2 Zr1 -33.2(8) . 10_556
O3 Zr2 O2 Zr1 155.4(3) 10_556 10_556
O3 Zr2 O2 Zr1 -79.9(4) 12_655 10_556
O3 Zr2 O2 Zr1 -157.9(5) 3_656 10_556
Zr1 Zr2 O2 Zr1 122.2(8) . 10_556
Zr1 Zr2 O2 Zr1 31.0(4) 9_666 10_556
Zr1 Zr2 O2 Zr1 91.1(4) 2_665 10_556
O2 Zr2 O2 Zr1 -61.1(4) 3_656 .
O1 Zr2 O2 Zr1 -121.0(6) 10_556 .
O1 Zr2 O2 Zr1 -1.1(4) . .
O3 Zr2 O2 Zr1 -155.4(3) . .
O3 Zr2 O2 Zr1 33.2(8) 10_556 .
O3 Zr2 O2 Zr1 157.9(5) 12_655 .
O3 Zr2 O2 Zr1 79.9(4) 3_656 .
Zr1 Zr2 O2 Zr1 -91.1(4) 9_666 .
Zr1 Zr2 O2 Zr1 -31.0(4) 2_665 .
Zr1 Zr2 O2 Zr1 -122.2(8) 10_556 .
O1 Zr1 O2 Zr2 59.6(5) 2_665 .
O1 Zr1 O2 Zr2 1.2(4) . .
O2 Zr1 O2 Zr2 120.0(3) 11_565 .
O5 Zr1 O2 Zr2 -158.2(5) . .
O6 Zr1 O2 Zr2 -45.6(9) . .
O4 Zr1 O2 Zr2 151.4(3) 9_666 .
O4 Zr1 O2 Zr2 -79.9(4) 3_656 .
Zr2 Zr1 O2 Zr2 90.6(4) 9_666 .
Zr1 Zr1 O2 Zr2 122.6(7) 10_556 .
Zr1 Zr1 O2 Zr2 30.8(4) 2_665 .
O1 Zr1 O2 Zr1 -62.9(4) 2_665 10_556
O1 Zr1 O2 Zr1 -121.4(5) . 10_556
O2 Zr1 O2 Zr1 -2.6(6) 11_565 10_556
O5 Zr1 O2 Zr1 79.3(4) . 10_556
O6 Zr1 O2 Zr1 -168.2(5) . 10_556
O4 Zr1 O2 Zr1 28.8(8) 9_666 10_556
O4 Zr1 O2 Zr1 157.6(5) 3_656 10_556
Zr2 Zr1 O2 Zr1 -31.9(4) 9_666 10_556
Zr2 Zr1 O2 Zr1 -122.6(7) . 10_556
Zr1 Zr1 O2 Zr1 -91.7(4) 2_665 10_556
O2 Zr2 O3 C1 -32.8(9) 3_656 .
O2 Zr2 O3 C1 72.0(11) . .
O1 Zr2 O3 C1 39.1(9) 10_556 .
O1 Zr2 O3 C1 -66.1(11) . .
O3 Zr2 O3 C1 -113.5(9) 10_556 .
O3 Zr2 O3 C1 119.4(9) 12_655 .
O3 Zr2 O3 C1 -176.8(10) 3_656 .
Zr1 Zr2 O3 C1 4.3(15) . .
Zr1 Zr2 O3 C1 2.9(9) 9_666 .
Zr1 Zr2 O3 C1 -46.1(10) 2_665 .
Zr1 Zr2 O3 C1 52.4(10) 10_556 .
O1 Zr1 O5 C14 69.3(5) 2_665 .
O1 Zr1 O5 C14 -69.3(5) . .
O2 Zr1 O5 C14 35.8(2) 11_565 .
O2 Zr1 O5 C14 -35.8(2) . .
O6 Zr1 O5 C14 180.000(2) . .
O4 Zr1 O5 C14 114.07(17) 9_666 .
O4 Zr1 O5 C14 -114.07(17) 3_656 .
Zr2 Zr1 O5 C14 48.79(8) 9_666 .
Zr2 Zr1 O5 C14 -48.79(8) . .
Zr1 Zr1 O5 C14 0.000(1) 10_556 .
Zr1 Zr1 O5 C14 0.000(3) 2_665 .
Zr2 O3 C1 O4 -3.7(17) . .
Zr2 O3 C1 C2 178.7(6) . .
Zr1 O4 C1 O3 1.3(17) 9_666 .
Zr1 O4 C1 C2 179.0(6) 9_666 .
O3 C1 C2 C3 166.4(11) . .
O4 C1 C2 C3 -11.4(16) . .
O3 C1 C2 C7 -13.8(16) . .
O4 C1 C2 C7 168.4(10) . .
C7 C2 C3 C4 -2(2) . .
C1 C2 C3 C4 177.7(13) . .
C2 C3 C4 C5 5(2) . .
C3 C4 C5 C6 -4(2) . .
C3 C4 C5 C8 176.9(14) . .
C4 C5 C6 C7 1(2) . .
C8 C5 C6 C7 179.5(13) . .
C5 C6 C7 C2 2(2) . .
C3 C2 C7 C6 -2(2) . .
C1 C2 C7 C6 178.5(12) . .
C6 C5 C8 C10 139.3(18) . .
C4 C5 C8 C10 -42(3) . .
C6 C5 C8 C9 -46(2) . .
C4 C5 C8 C9 133.1(14) . .
C10 C8 C9 C8 -3.5(14) . 6_665
C5 C8 C9 C8 -178.6(18) . 6_665
C9 C8 C10 C11 7(3) . .
C5 C8 C10 C11 -177.8(15) . .
C8 C10 C11 C10 -3.7(15) . 6_665
C8 C10 C11 C12 176.3(15) . .
C10 C11 C12 C13 123(100) . .
C10 C11 C12 C13 -57(100) 6_665 .
C11 C12 C13 C13 0(100) . 13_667
Zr1 O5 C14 O5 0.000(2) . 10_556
Zr1 O5 C14 C15 180.000(1) . .
O5 C14 C15 C16 180.000(2) 10_556 .
O5 C14 C15 C16 0.000(2) . .
O5 C14 C15 C16 0.000(3) 10_556 10_556
O5 C14 C15 C16 180.000(2) . 10_556
C16 C15 C16 C17 0.000(4) 10_556 .
C14 C15 C16 C17 180.000(2) . .
C15 C16 C17 C18 0.000(3) . .
C16 C17 C18 C17 0.000(5) . 10_556
C16 C17 C18 C19 180.000(3) . .
C17 C18 C19 C20 -90.000(2) 10_556 .
C17 C18 C19 C20 90.000(1) . .
C17 C18 C19 C20 90.000(2) 10_556 11_565
C17 C18 C19 C20 -90.000(1) . 11_565
C20 C19 C20 C20 0.0 11_565 3_556
C18 C19 C20 C20 180.0 . 3_556
C20 C19 C20 C21 180.0 11_565 .
C18 C19 C20 C21 0.0 . .
